data_1522997
loop_
_publ_author_name
'Tellgren, R.'
'Liminga, R.'

_publ_section_title
;
 Hydrogen bond studies. 54. A neutron diffraction study of the
 ferroelectric lithium trihydrogen selenite, Li H3 (Se O3)2
;
_journal_name_full 'Journal of Solid State Chemistry'
_journal_page_first 255
_journal_page_last 261
_journal_volume 4
_journal_year 1972
_chemical_formula_sum 'H3 Li O6 Se2'
_chemical_name_systematic 'Li H3 (Se O3)2'
_space_group_IT_number 7
_symmetry_space_group_name_Hall 'P -2yac'
_symmetry_space_group_name_H-M 'P 1 n 1'
_cell_angle_alpha 90
_cell_angle_beta 105.325
_cell_angle_gamma 90
_cell_formula_units_Z 2
_cell_length_a 6.2554
_cell_length_b 7.8823
_cell_length_c 5.4339
_cell_volume 258.402
_citation_journal_id_ASTM JSSCBI
_cod_data_source_file Tellgren_JSSCBI_1972_258.cif
_cod_data_source_block H3Li1O6Se2
_cod_original_sg_symbol_Hall 'P -2yc (x-z,y,z)'
_cod_original_formula_sum 'H3 Li1 O6 Se2'
_cod_database_code 1522997

loop_
_symmetry_equiv_pos_as_xyz
x,y,z
x+1/2,-y,z+1/2

loop_
_atom_site_label
_atom_site_type_symbol
_atom_site_fract_x
_atom_site_fract_y
_atom_site_fract_z
_atom_site_occupancy
_atom_site_U_iso_or_equiv
O2 O-2 0.79816 0.27366 0.10145 1 0.0
O1 O-2 0.19252 0.22747 -0.13341 1 0.0
Se2 Se+4 0.7669 0.10074 0.91095 1 0.0
H3 H+1 0.55051 0.23084 0.52793 1 0.0
H2 H+1 0.62 0.38177 0.07074 1 0.0
O3 O-2 0.30176 0.29114 0.36189 1 0.0
Se1 Se+4 0.233 0.39507 0.088 1 0.0
O6 O-2 0.51917 0.02447 0.91695 1 0.0
Li1 Li+1 0.0024 0.2487 0.4807 1 0.0
H1 H+1 0.3288 0.14685 -0.09938 1 0.0
O5 O-2 0.47888 0.47641 0.05452 1 0.0
O4 O-2 0.70944 0.20193 0.61072 1 0.0
